data_2225013
loop_
_publ_author_name
'Li, Shi-Jie'
'Wang, Hao'
'Song, Wen-Dong'
'Hu, Shi-Wei'
'Qin, Pei-Wen'

_publ_section_title Poly[(\m~4~-tetrazole-1-acetato-\k^4^<i>N</i>^3^:<i>N</i>^4^:<i>O</i>:<i>O</i>')silver(I)]
_journal_coeditor_code HY2270
_journal_issue 2
_journal_name_full 'Acta Crystallographica Section E'
_journal_page_first m160
_journal_paper_doi 10.1107/S1600536810001236
_journal_volume 66
_journal_year 2010
_chemical_formula_iupac '[Ag (C3 H3 N4 O2)]'
_chemical_formula_moiety 'C3 H3 Ag N4 O2'
_chemical_formula_sum 'C3 H3 Ag N4 O2'
_chemical_formula_weight 234.96
_chemical_name_systematic
;
Poly[(\m~4~-tetrazole-1-acetato-
\k^4^<i>N</i>^3^:<i>N</i>^4^:<i>O</i>:<i>O</i>')silver(I)]
;
_space_group_IT_number 2
_symmetry_cell_setting triclinic
_symmetry_space_group_name_Hall '-P 1'
_symmetry_space_group_name_H-M 'P -1'
_atom_sites_solution_hydrogens geom
_atom_sites_solution_primary direct
_atom_sites_solution_secondary difmap
_audit_creation_method SHELXL-97
_cell_angle_alpha 109.40(3)
_cell_angle_beta 98.87(3)
_cell_angle_gamma 104.85(3)
_cell_formula_units_Z 2
_cell_length_a 5.1584(10)
_cell_length_b 7.7805(16)
_cell_length_c 7.8711(16)
_cell_measurement_reflns_used 3600
_cell_measurement_temperature 293(2)
_cell_measurement_theta_max 28
_cell_measurement_theta_min 1.36
_cell_volume 277.92(14)
_computing_cell_refinement 'CrystalStructure (Rigaku/MSC, 2002)'
_computing_data_collection 'CrystalStructure (Rigaku/MSC, 2002)'
_computing_data_reduction 'CrystalStructure (Rigaku/MSC, 2002)'
_computing_molecular_graphics 'ORTEPII (Johnson, 1976) and DIAMOND (Brandenburg, 1999)'
_computing_publication_material 'SHELXL97 (Sheldrick, 2008)'
_computing_structure_refinement 'SHELXL97 (Sheldrick, 2008)'
_computing_structure_solution 'SHELXS97 (Sheldrick, 2008)'
_diffrn_ambient_temperature 293(2)
_diffrn_measured_fraction_theta_full 0.987
_diffrn_measured_fraction_theta_max 0.987
_diffrn_measurement_device_type 'Rigaku/MSC Mercury CCD'
_diffrn_measurement_method \w
_diffrn_radiation_monochromator graphite
_diffrn_radiation_source 'fine-focus sealed tube'
_diffrn_radiation_type MoK\a
_diffrn_radiation_wavelength 0.71073
_diffrn_reflns_av_R_equivalents 0.0557
_diffrn_reflns_av_sigmaI/netI 0.2113
_diffrn_reflns_limit_h_max 6
_diffrn_reflns_limit_h_min -6
_diffrn_reflns_limit_k_max 10
_diffrn_reflns_limit_k_min -9
_diffrn_reflns_limit_l_max 9
_diffrn_reflns_limit_l_min -10
_diffrn_reflns_number 2722
_diffrn_reflns_theta_full 27.48
_diffrn_reflns_theta_max 27.48
_diffrn_reflns_theta_min 3.20
_diffrn_standards_number 0
_exptl_absorpt_coefficient_mu 3.555
_exptl_absorpt_correction_T_max 0.5223
_exptl_absorpt_correction_T_min 0.4702
_exptl_absorpt_correction_type multi-scan
_exptl_absorpt_process_details '(REQAB; Jacobson, 1998)'
_exptl_crystal_colour blue
_exptl_crystal_density_diffrn 2.808
_exptl_crystal_density_method 'not measured'
_exptl_crystal_description block
_exptl_crystal_F_000 224
_exptl_crystal_size_max 0.25
_exptl_crystal_size_mid 0.23
_exptl_crystal_size_min 0.21
_refine_diff_density_max 2.148
_refine_diff_density_min -0.966
_refine_ls_extinction_coef 0.052(15)
_refine_ls_extinction_expression Fc^*^=kFc[1+0.001xFc^2^\l^3^/sin(2\q)]^-1/4^
_refine_ls_extinction_method 'SHELXL97 (Sheldrick, 2008)'
_refine_ls_goodness_of_fit_ref 1.229
_refine_ls_hydrogen_treatment constr
_refine_ls_matrix_type full
_refine_ls_number_parameters 92
_refine_ls_number_reflns 1267
_refine_ls_number_restraints 0
_refine_ls_restrained_S_all 1.229
_refine_ls_R_factor_all 0.0645
_refine_ls_R_factor_gt 0.0618
_refine_ls_shift/su_max 0.000
_refine_ls_shift/su_mean 0.000
_refine_ls_structure_factor_coef Fsqd
_refine_ls_weighting_details 'calc w=1/[\s^2^(Fo^2^)+(0.0519P)^2^+3.2858P] where P=(Fo^2^+2Fc^2^)/3'
_refine_ls_weighting_scheme calc
_refine_ls_wR_factor_gt 0.1754
_refine_ls_wR_factor_ref 0.1767
_reflns_number_gt 1150
_reflns_number_total 1267
_reflns_threshold_expression I>2\s(I)
_cod_data_source_file hy2270.cif
_cod_data_source_block I
_cod_depositor_comments
;
The following automatic conversions were performed:
'_symmetry_cell_setting' value 'Triclinic' changed to 'triclinic'
according to '/home/saulius/struct/CIF-dictionaries/cif_core.dic'
dictionary named 'cif_core.dic' version 2.4.1 from 2010-06-29.

Automatic conversion script
Id: cif_fix_enum 1527 2010-12-29 10:47:43Z saulius 

The following automatic conversions were performed:

'_symmetry_cell_setting' value 'Triclinic' changed to 'triclinic'
according to /home/saulius/struct/CIF-dictionaries/cif_core.dic
dictionary named 'cif_core.dic' version 2.4.1 from 2010-06-29.

Automatic conversion script
Id: cif_fix_values 1715 2011-07-08 13:25:40Z adriana 
;
_cod_database_code 2225013
_cod_database_fobs_code 2225013

loop_
_symmetry_equiv_pos_as_xyz
'x, y, z'
'-x, -y, -z'

loop_
_atom_site_type_symbol
_atom_site_label
_atom_site_fract_x
_atom_site_fract_y
_atom_site_fract_z
_atom_site_U_iso_or_equiv
_atom_site_adp_type
_atom_site_calc_flag
_atom_site_refinement_flags
_atom_site_occupancy
_atom_site_disorder_assembly
_atom_site_disorder_group
Ag Ag1 0.61189(17) -0.19436(12) -0.05077(10) 0.0387(5) Uani d . 1 . .
O O1 0.9281(15) 0.0639(10) 0.2082(10) 0.0365(16) Uani d . 1 . .
O O2 0.6195(14) 0.1949(12) 0.3227(10) 0.0360(16) Uani d . 1 . .
N N1 0.9120(16) 0.3243(11) 0.6770(10) 0.0277(16) Uani d . 1 . .
N N2 0.872(2) 0.4946(12) 0.7248(12) 0.0376(19) Uani d . 1 . .
N N3 0.7161(19) 0.4973(12) 0.8396(12) 0.0363(19) Uani d . 1 . .
N N4 0.656(2) 0.3322(13) 0.8697(12) 0.0351(18) Uani d . 1 . .
C C1 0.8444(18) 0.1645(13) 0.3374(12) 0.0265(17) Uani d . 1 . .
C C2 1.0509(18) 0.2615(13) 0.5323(12) 0.0267(17) Uani d . 1 . .
H H2A 1.1368 0.1710 0.5545 0.032 Uiso calc R 1 . .
H H2B 1.1964 0.3719 0.5373 0.032 Uiso calc R 1 . .
C C3 0.781(2) 0.2254(15) 0.7646(14) 0.034(2) Uani d . 1 . .
H H3 0.7775 0.1022 0.7545 0.041 Uiso calc R 1 . .

loop_
_atom_site_aniso_label
_atom_site_aniso_U_11
_atom_site_aniso_U_22
_atom_site_aniso_U_33
_atom_site_aniso_U_12
_atom_site_aniso_U_13
_atom_site_aniso_U_23
Ag1 0.0430(6) 0.0441(6) 0.0259(5) 0.0145(4) 0.0071(3) 0.0105(3)
O1 0.033(3) 0.031(3) 0.034(4) 0.013(3) 0.010(3) -0.003(3)
O2 0.028(3) 0.055(4) 0.029(3) 0.020(3) 0.008(3) 0.016(3)
N1 0.033(4) 0.030(4) 0.021(3) 0.011(3) 0.008(3) 0.009(3)
N2 0.051(5) 0.027(4) 0.033(4) 0.013(4) 0.017(4) 0.008(3)
N3 0.045(5) 0.030(4) 0.030(4) 0.010(4) 0.012(4) 0.008(3)
N4 0.048(5) 0.034(4) 0.030(4) 0.020(4) 0.017(4) 0.014(3)
C1 0.026(4) 0.028(4) 0.025(4) 0.010(3) 0.005(3) 0.009(3)
C2 0.023(4) 0.032(4) 0.022(4) 0.010(3) 0.003(3) 0.007(3)
C3 0.041(5) 0.033(5) 0.032(5) 0.014(4) 0.013(4) 0.015(4)

loop_
_atom_type_symbol
_atom_type_description
_atom_type_scat_dispersion_real
_atom_type_scat_dispersion_imag
_atom_type_scat_source
C C 0.0033 0.0016 'International Tables Vol C Tables 4.2.6.8 and 6.1.1.4'
H H 0.0000 0.0000 'International Tables Vol C Tables 4.2.6.8 and 6.1.1.4'
Ag Ag -0.8971 1.1015 'International Tables Vol C Tables 4.2.6.8 and 6.1.1.4'
N N 0.0061 0.0033 'International Tables Vol C Tables 4.2.6.8 and 6.1.1.4'
O O 0.0106 0.0060 'International Tables Vol C Tables 4.2.6.8 and 6.1.1.4'

loop_
_geom_angle_atom_site_label_1
_geom_angle_atom_site_label_2
_geom_angle_atom_site_label_3
_geom_angle_site_symmetry_1
_geom_angle_site_symmetry_3
_geom_angle
_geom_angle_publ_flag
O2 Ag1 O1 2_655 . 129.2(3) ?
O2 Ag1 N4 2_655 2_656 118.7(3) ?
O1 Ag1 N4 . 2_656 95.0(3) ?
O2 Ag1 N3 2_655 1_544 102.2(3) ?
O1 Ag1 N3 . 1_544 118.0(3) ?
N4 Ag1 N3 2_656 1_544 86.0(3) ?
C1 O1 Ag1 . . 120.6(6) ?
C1 O2 Ag1 . 2_655 121.2(6) ?
C3 N1 N2 . . 109.2(8) ?
C3 N1 C2 . . 128.9(8) ?
N2 N1 C2 . . 121.4(8) ?
N3 N2 N1 . . 106.3(8) ?
N2 N3 N4 . . 111.0(8) ?
N2 N3 Ag1 . 1_566 112.1(6) ?
N4 N3 Ag1 . 1_566 136.9(6) ?
C3 N4 N3 . . 105.1(8) ?
C3 N4 Ag1 . 2_656 117.8(6) ?
N3 N4 Ag1 . 2_656 137.0(6) ?
O2 C1 O1 . . 127.3(9) ?
O2 C1 C2 . . 117.2(8) ?
O1 C1 C2 . . 115.5(8) ?
N1 C2 C1 . . 111.1(7) ?
N1 C2 H2A . . 109 ?
C1 C2 H2A . . 109 ?
N1 C2 H2B . . 109 ?
C1 C2 H2B . . 109 ?
H2A C2 H2B . . 108 ?
N1 C3 N4 . . 108.4(9) ?
N1 C3 H3 . . 126 ?
N4 C3 H3 . . 126 ?

loop_
_geom_bond_atom_site_label_1
_geom_bond_atom_site_label_2
_geom_bond_site_symmetry_2
_geom_bond_distance
_geom_bond_publ_flag
Ag1 O1 . 2.330(7) y
Ag1 O2 2_655 2.282(7) y
Ag1 N3 1_544 2.494(9) y
Ag1 N4 2_656 2.442(8) y
O1 C1 . 1.270(11) ?
O2 C1 . 1.238(11) ?
N1 C3 . 1.324(12) ?
N1 N2 . 1.331(12) ?
N1 C2 . 1.453(11) ?
N2 N3 . 1.297(12) ?
N3 N4 . 1.350(12) ?
N4 C3 . 1.331(13) ?
C1 C2 . 1.540(12) ?
C2 H2A . 0.9700 ?
C2 H2B . 0.9700 ?
C3 H3 . 0.9300 ?
